data_2009219
loop_
_publ_author_name
'Wirth, Andreas'
'Moers, Oliver'
'Jones, Peter G.'
'Blaschette, Armand'

_publ_section_title
;
 Polysulfonylamines. CXIV.
 <i>trans</i>-Dimethyltetrakis(urea-<i>O</i>)tin(IV)
 bis[di(methanesulfonyl)amidate] acetonitrile monosolvate
;
_journal_issue 12
_journal_name_full 'Acta Crystallographica Section C'
_journal_page_first 2033
_journal_page_last 2035
_journal_paper_doi 10.1107/S0108270199011634
_journal_volume 55
_journal_year 1999
_chemical_formula_iupac '[Sn(CH4 N2 O)4 (CH3 )2 ](C2 H6 NO4 S2 )2 , C2 H3 N'
_chemical_formula_moiety 'C6 H22 N8 O4 Sn 2+, 2C2 H6 N O4 S2 -, C2 H3 N'
_chemical_formula_sum 'C12 H37 N11 O12 S4 Sn'
_chemical_formula_weight 774.46
_chemical_name_systematic
;
 trans-[Dimethyltetrakis(urea-O)tin(IV)]bis[di(methanesulfonyl)amidate]
 acetonitrile monosolvate
;
_space_group_IT_number 15
_symmetry_cell_setting monoclinic
_symmetry_space_group_name_Hall '-C 2yc'
_symmetry_space_group_name_H-M 'C 1 2/c 1'
_audit_creation_method SHELXL-97
_cell_angle_alpha 90.00
_cell_angle_beta 116.371(9)
_cell_angle_gamma 90.00
_cell_formula_units_Z 8
_cell_length_a 47.600(6)
_cell_length_b 6.6063(8)
_cell_length_c 22.135(2)
_cell_measurement_reflns_used 63
_cell_measurement_temperature 173(2)
_cell_measurement_theta_max 12.5
_cell_measurement_theta_min 3
_cell_volume 6236.2(13)
_computing_cell_refinement XSCANS
_computing_data_collection 'XSCANS (Fait, 1991)'
_computing_data_reduction XSCANS
_computing_molecular_graphics 'XP (Siemens, 1994b)'
_computing_publication_material SHELXL97
_computing_structure_refinement 'SHELXL97 (Sheldrick, 1997)'
_computing_structure_solution 'SHELXS97 (Sheldrick, 1990)'
_diffrn_ambient_temperature 173(2)
_diffrn_measured_fraction_theta_full 0.981
_diffrn_measured_fraction_theta_max 0.981
_diffrn_measurement_device_type 'Siemens P4'
_diffrn_measurement_method \w
_diffrn_radiation_monochromator graphite
_diffrn_radiation_source 'fine-focus sealed tube'
_diffrn_radiation_type MoK\a
_diffrn_radiation_wavelength 0.71073
_diffrn_reflns_av_R_equivalents 0.0192
_diffrn_reflns_av_sigmaI/netI 0.0517
_diffrn_reflns_limit_h_max 1
_diffrn_reflns_limit_h_min -56
_diffrn_reflns_limit_k_max 7
_diffrn_reflns_limit_k_min 0
_diffrn_reflns_limit_l_max 23
_diffrn_reflns_limit_l_min -23
_diffrn_reflns_number 5455
_diffrn_reflns_theta_full 25.00
_diffrn_reflns_theta_max 25.00
_diffrn_reflns_theta_min 3.12
_diffrn_standards_decay_% 0
_diffrn_standards_interval_count 247
_diffrn_standards_number 3
_exptl_absorpt_coefficient_mu 1.155
_exptl_absorpt_correction_T_max 0.891
_exptl_absorpt_correction_T_min 0.795
_exptl_absorpt_correction_type psi-scan
_exptl_absorpt_process_details '(XEMP; Siemens, 1994a)'
_exptl_crystal_colour colourless
_exptl_crystal_density_diffrn 1.650
_exptl_crystal_density_meas ?
_exptl_crystal_description needle
_exptl_crystal_F_000 3168
_exptl_crystal_size_max 0.4
_exptl_crystal_size_mid 0.1
_exptl_crystal_size_min 0.1
_refine_diff_density_max 0.365
_refine_diff_density_min -0.500
_refine_ls_extinction_method none
_refine_ls_goodness_of_fit_ref 0.907
_refine_ls_hydrogen_treatment mixed
_refine_ls_matrix_type full
_refine_ls_number_parameters 435
_refine_ls_number_reflns 5384
_refine_ls_number_restraints 120
_refine_ls_restrained_S_all 0.898
_refine_ls_R_factor_all 0.0476
_refine_ls_R_factor_gt 0.0298
_refine_ls_shift/su_max 0.001
_refine_ls_shift/su_mean 0.000
_refine_ls_structure_factor_coef Fsqd
_refine_ls_weighting_details 'calc w=1/[\s^2^(Fo^2^)+(0.0274P)^2^] where P=(Fo^2^+2Fc^2^)/3'
_refine_ls_weighting_scheme calc
_refine_ls_wR_factor_ref 0.0615
_reflns_number_gt 4037
_reflns_number_total 5384
_reflns_threshold_expression >2sigma(I)
_cod_data_source_file bm1351.cif
_cod_data_source_block jezabr
_cod_depositor_comments
;
The following automatic conversions were performed:
'_geom_bond_publ_flag' value 'Y' changed to 'y' according to
'/home/saulius/struct/CIF-dictionaries/cif_core.dic' dictionary named
'cif_core.dic' version 2.4.1 from 2010-06-29 (6 times).

Automatic conversion script
Id: cif_fix_enum 1527 2010-12-29 10:47:43Z saulius 

The following automatic conversions were performed:

'_exptl_absorpt_correction_type' value 'Psi-scan' changed to
'psi-scan' according to
/home/saulius/struct/CIF-dictionaries/cif_core.dic dictionary named
'cif_core.dic' version 2.4.1 from 2010-06-29.

'_geom_bond_publ_flag'
value 'Y' changed to 'y' according to
/home/saulius/struct/CIF-dictionaries/cif_core.dic dictionary named
'cif_core.dic' version 2.4.1 from 2010-06-29 (6
times).

'_geom_angle_publ_flag' value 'Y' changed to 'y' according
to /home/saulius/struct/CIF-dictionaries/cif_core.dic dictionary
named 'cif_core.dic' version 2.4.1 from 2010-06-29 (10
times).

'_geom_torsion_publ_flag' value 'Y' changed to 'y' according
to /home/saulius/struct/CIF-dictionaries/cif_core.dic dictionary
named 'cif_core.dic' version 2.4.1 from 2010-06-29 (12 times).

Automatic conversion script
Id: cif_fix_values 1715 2011-07-08 13:25:40Z adriana 

The following automatic conversions were performed:

'_exptl_crystal_density_meas' value 'not measured' was changed to '?'
- the value is perceived as not measured.

Automatic conversion script
Id: cif_fix_values 3008 2015-01-20 13:52:24Z robertas 
;
_cod_original_cell_volume 6236.4(12)
_cod_original_sg_symbol_H-M 'C 2/c'
_cod_database_code 2009219
_cod_database_fobs_code 2009219

loop_
_symmetry_equiv_pos_as_xyz
'x, y, z'
'-x, y, -z+1/2'
'x+1/2, y+1/2, z'
'-x+1/2, y+1/2, -z+1/2'
'-x, -y, -z'
'x, -y, z-1/2'
'-x+1/2, -y+1/2, -z'
'x+1/2, -y+1/2, z-1/2'

loop_
_atom_site_label
_atom_site_fract_x
_atom_site_fract_y
_atom_site_fract_z
_atom_site_U_iso_or_equiv
_atom_site_adp_type
_atom_site_calc_flag
_atom_site_refinement_flags
_atom_site_occupancy
_atom_site_disorder_assembly
_atom_site_disorder_group
_atom_site_type_symbol
Sn1 0.5000 -0.5000 0.5000 0.01583(9) Uani d S 1 . . Sn
Sn2 0.2500 0.2500 0.5000 0.02179(9) Uani d S 1 . . Sn
S1 0.413997(18) 0.01650(15) 0.70794(4) 0.0215(2) Uani d . 1 . . S
S2 0.445914(19) 0.29862(14) 0.66821(4) 0.0214(2) Uani d . 1 . . S
S3 0.35350(2) 0.80261(14) 0.32184(4) 0.0226(2) Uani d . 1 . . S
S4 0.34714(2) 0.85177(15) 0.43807(4) 0.0237(2) Uani d . 1 . . S
O1 0.42540(6) -0.1173(4) 0.76537(12) 0.0349(7) Uani d . 1 . . O
O2 0.39549(5) 0.1879(4) 0.71122(12) 0.0273(6) Uani d . 1 . . O
O3 0.47183(5) 0.2860(4) 0.65095(12) 0.0308(6) Uani d . 1 . . O
O4 0.41661(5) 0.3704(4) 0.61418(11) 0.0278(6) Uani d . 1 . . O
O5 0.33195(5) 0.7580(4) 0.25258(11) 0.0308(6) Uani d . 1 . . O
O6 0.36702(5) 1.0044(4) 0.33396(12) 0.0298(6) Uani d . 1 . . O
O7 0.33159(5) 0.7467(4) 0.47229(12) 0.0318(6) Uani d . 1 . . O
O8 0.38100(5) 0.8635(4) 0.47567(11) 0.0299(6) Uani d . 1 . . O
C1 0.38989(8) -0.1279(6) 0.63667(18) 0.0339(10) Uani d . 1 . . C
H1A 0.4018 -0.2434 0.6324 0.041 Uiso calc R 1 . . H
H1B 0.3828 -0.0434 0.5962 0.041 Uiso calc R 1 . . H
H1C 0.3717 -0.1772 0.6419 0.041 Uiso calc R 1 . . H
C2 0.45654(8) 0.4700(6) 0.73548(18) 0.0321(9) Uani d . 1 . . C
H2A 0.4604 0.6035 0.7213 0.038 Uiso calc R 1 . . H
H2B 0.4756 0.4223 0.7738 0.038 Uiso calc R 1 . . H
H2C 0.4395 0.4798 0.7489 0.038 Uiso calc R 1 . . H
C3 0.38460(8) 0.6297(6) 0.34497(19) 0.0361(10) Uani d . 1 . . C
H3A 0.3764 0.4913 0.3388 0.043 Uiso calc R 1 . . H
H3B 0.3994 0.6506 0.3924 0.043 Uiso calc R 1 . . H
H3C 0.3953 0.6506 0.3166 0.043 Uiso calc R 1 . . H
C4 0.33263(10) 1.1014(6) 0.4243(2) 0.0405(11) Uani d . 1 . . C
H4A 0.3098 1.0989 0.3973 0.049 Uiso calc R 1 . . H
H4B 0.3422 1.1775 0.4002 0.049 Uiso calc R 1 . . H
H4C 0.3378 1.1666 0.4678 0.049 Uiso calc R 1 . . H
C5 0.51441(8) -0.7654(6) 0.55741(17) 0.0276(8) Uani d . 1 . . C
H5A 0.5246 -0.8552 0.5380 0.033 Uiso calc R 1 . . H
H5B 0.4961 -0.8338 0.5573 0.033 Uiso calc R 1 . . H
H5C 0.5292 -0.7313 0.6038 0.033 Uiso calc R 1 . . H
C6 0.56818(7) -0.2978(5) 0.54585(17) 0.0201(8) Uani d . 1 . . C
C7 0.49034(7) -0.2277(5) 0.61134(16) 0.0200(8) Uani d . 1 . . C
C8 0.23450(8) 0.5090(6) 0.53154(19) 0.0332(9) Uani d . 1 . . C
H8A 0.2479 0.6242 0.5339 0.040 Uiso calc R 1 . . H
H8B 0.2355 0.4846 0.5762 0.040 Uiso calc R 1 . . H
H8C 0.2128 0.5388 0.4992 0.040 Uiso calc R 1 . . H
C9 0.32404(7) 0.3453(5) 0.57457(16) 0.0202(8) Uani d . 1 . . C
C10 0.25068(8) 0.0915(6) 0.63864(17) 0.0235(8) Uani d . 1 . . C
O9 0.54969(5) -0.4461(4) 0.52145(12) 0.0234(6) Uani d . 1 . . O
O10 0.50730(5) -0.3382(4) 0.59471(11) 0.0216(5) Uani d . 1 . . O
O11 0.29647(5) 0.3982(4) 0.53262(12) 0.0281(6) Uani d . 1 . . O
O12 0.26454(5) 0.1023(4) 0.60060(12) 0.0303(6) Uani d . 1 . . O
N1 0.44342(6) 0.0798(5) 0.69556(15) 0.0240(7) Uani d . 1 . . N
N2 0.33551(6) 0.7495(5) 0.36586(13) 0.0236(7) Uani d . 1 . . N
N3 0.56983(7) -0.1959(5) 0.59887(16) 0.0296(8) Uani d D 1 . . N
H01 0.5586(7) -0.238(6) 0.6166(17) 0.035(12) Uiso d D 1 . . H
H02 0.5845(6) -0.113(5) 0.6181(17) 0.032(12) Uiso d D 1 . . H
N4 0.58719(7) -0.2463(6) 0.51925(17) 0.0315(8) Uani d D 1 . . N
H03 0.5972(7) -0.138(4) 0.5293(17) 0.026(11) Uiso d D 1 . . H
H04 0.5827(7) -0.289(5) 0.4809(10) 0.016(10) Uiso d D 1 . . H
N5 0.45915(7) -0.2166(5) 0.57409(17) 0.0300(8) Uani d D 1 . . N
H05 0.4505(8) -0.297(5) 0.5417(14) 0.036(12) Uiso d D 1 . . H
H06 0.4486(7) -0.147(5) 0.5878(17) 0.032(11) Uiso d D 1 . . H
N6 0.50316(7) -0.1172(5) 0.66725(15) 0.0260(7) Uani d D 1 . . N
H07 0.4914(6) -0.030(4) 0.6730(16) 0.019(10) Uiso d D 1 . . H
H08 0.5226(4) -0.116(6) 0.6890(16) 0.031(11) Uiso d D 1 . . H
N7 0.34851(7) 0.4285(5) 0.57127(16) 0.0274(8) Uani d D 1 . . N
H09 0.3449(8) 0.506(5) 0.5387(13) 0.028(11) Uiso d D 1 . . H
H010 0.3673(5) 0.406(6) 0.5986(16) 0.049(13) Uiso d D 1 . . H
N8 0.32875(7) 0.2039(5) 0.62079(15) 0.0293(8) Uani d D 1 . . N
H011 0.3464(5) 0.186(5) 0.6535(12) 0.022(10) Uiso d D 1 . . H
H012 0.3125(6) 0.176(6) 0.6245(18) 0.035(12) Uiso d D 1 . . H
N9 0.26429(8) 0.1637(6) 0.70035(17) 0.0360(9) Uani d D 1 . . N
H013 0.2548(8) 0.162(6) 0.7242(16) 0.035(12) Uiso d D 1 . . H
H014 0.2828(5) 0.204(6) 0.7149(19) 0.044(13) Uiso d D 1 . . H
N10 0.22242(7) 0.0092(6) 0.61600(16) 0.0321(8) Uani d D 1 . . N
H015 0.2136(7) -0.003(6) 0.6418(14) 0.027(10) Uiso d D 1 . . H
H016 0.2138(8) -0.049(5) 0.5783(12) 0.033(12) Uiso d D 1 . . H
C98 0.19933(11) 0.1809(7) 0.7767(2) 0.0427(11) Uani d . 1 . . C
C99 0.17769(10) 0.2155(6) 0.8059(2) 0.0434(11) Uani d . 1 . . C
H99A 0.1661 0.0907 0.8032 0.052 Uiso calc R 1 . . H
H99B 0.1630 0.3233 0.7809 0.052 Uiso calc R 1 . . H
H99C 0.1895 0.2556 0.8532 0.052 Uiso calc R 1 . . H
N99 0.21562(10) 0.1513(7) 0.7531(2) 0.0681(13) Uani d . 1 . . N

loop_
_atom_site_aniso_label
_atom_site_aniso_U_11
_atom_site_aniso_U_22
_atom_site_aniso_U_33
_atom_site_aniso_U_12
_atom_site_aniso_U_13
_atom_site_aniso_U_23
Sn1 0.01472(16) 0.01527(18) 0.01746(17) -0.00138(15) 0.00710(13) -0.00070(15)
Sn2 0.01177(16) 0.0302(2) 0.02206(19) 0.00109(16) 0.00634(14) 0.00615(17)
S1 0.0180(4) 0.0261(5) 0.0181(4) 0.0020(4) 0.0058(3) 0.0002(4)
S2 0.0167(4) 0.0249(5) 0.0219(5) 0.0025(4) 0.0079(4) -0.0025(4)
S3 0.0190(4) 0.0299(6) 0.0171(4) 0.0016(4) 0.0063(4) 0.0017(4)
S4 0.0253(5) 0.0268(5) 0.0195(5) -0.0065(4) 0.0104(4) -0.0006(4)
O1 0.0373(15) 0.0444(18) 0.0242(14) 0.0087(14) 0.0147(12) 0.0136(13)
O2 0.0200(12) 0.0324(16) 0.0295(14) 0.0014(11) 0.0112(11) -0.0063(12)
O3 0.0227(13) 0.0372(17) 0.0386(15) 0.0013(12) 0.0191(12) -0.0008(13)
O4 0.0198(12) 0.0381(16) 0.0232(13) 0.0071(12) 0.0076(11) 0.0055(12)
O5 0.0266(13) 0.0451(17) 0.0159(12) 0.0023(13) 0.0050(10) -0.0010(13)
O6 0.0306(13) 0.0327(15) 0.0281(14) -0.0034(13) 0.0149(11) 0.0030(13)
O7 0.0315(14) 0.0409(16) 0.0276(13) -0.0097(14) 0.0174(11) 0.0004(14)
O8 0.0226(13) 0.0408(17) 0.0210(13) -0.0105(12) 0.0050(11) -0.0016(12)
C1 0.024(2) 0.044(3) 0.031(2) -0.0094(19) 0.0100(17) -0.015(2)
C2 0.027(2) 0.031(2) 0.032(2) 0.0012(18) 0.0083(17) -0.0104(19)
C3 0.029(2) 0.047(3) 0.034(2) 0.012(2) 0.0155(18) 0.010(2)
C4 0.051(3) 0.032(3) 0.047(3) 0.002(2) 0.029(2) -0.003(2)
C5 0.032(2) 0.024(2) 0.027(2) 0.0055(18) 0.0135(16) 0.0059(18)
C6 0.0146(17) 0.020(2) 0.0212(19) 0.0037(15) 0.0043(14) 0.0005(16)
C7 0.0224(18) 0.0169(19) 0.0218(18) 0.0022(16) 0.0107(15) 0.0062(16)
C8 0.033(2) 0.034(2) 0.039(2) -0.002(2) 0.0220(18) -0.002(2)
C9 0.0174(18) 0.027(2) 0.0162(18) 0.0000(16) 0.0071(15) -0.0046(16)
C10 0.0159(17) 0.026(2) 0.023(2) 0.0003(16) 0.0038(15) 0.0088(17)
O9 0.0178(12) 0.0238(15) 0.0300(14) -0.0066(11) 0.0118(10) -0.0066(11)
O10 0.0195(12) 0.0270(14) 0.0186(12) -0.0015(11) 0.0087(10) -0.0063(11)
O11 0.0142(12) 0.0365(16) 0.0275(14) -0.0024(12) 0.0037(11) 0.0088(13)
O12 0.0179(12) 0.0483(18) 0.0254(14) 0.0040(12) 0.0102(11) 0.0156(13)
N1 0.0177(15) 0.0212(16) 0.0328(18) 0.0047(13) 0.0109(13) 0.0025(14)
N2 0.0207(14) 0.0300(18) 0.0190(15) -0.0068(14) 0.0080(12) -0.0044(15)
N3 0.0231(18) 0.039(2) 0.0299(19) -0.0070(16) 0.0144(15) -0.0098(17)
N4 0.0305(18) 0.040(2) 0.028(2) -0.0168(18) 0.0168(16) -0.0101(19)
N5 0.0234(17) 0.031(2) 0.035(2) 0.0024(16) 0.0119(15) -0.0122(17)
N6 0.0219(18) 0.028(2) 0.0228(18) 0.0041(16) 0.0053(15) -0.0075(15)
N7 0.0147(16) 0.034(2) 0.030(2) -0.0031(15) 0.0074(15) 0.0057(16)
N8 0.0127(16) 0.048(2) 0.0221(17) 0.0034(16) 0.0032(14) 0.0107(16)
N9 0.0259(19) 0.052(2) 0.031(2) -0.0151(18) 0.0132(17) -0.0063(18)
N10 0.0201(16) 0.050(2) 0.0260(19) -0.0068(17) 0.0105(15) 0.0028(19)
C98 0.059(3) 0.031(3) 0.046(3) -0.007(2) 0.031(2) -0.006(2)
C99 0.064(3) 0.033(3) 0.044(3) 0.005(2) 0.033(2) 0.001(2)
N99 0.081(3) 0.059(3) 0.092(3) -0.010(3) 0.064(3) -0.008(3)

loop_
_atom_type_symbol
_atom_type_description
_atom_type_scat_dispersion_real
_atom_type_scat_dispersion_imag
_atom_type_scat_source
C C 0.0033 0.0016 'International Tables Vol C Tables 4.2.6.8 and 6.1.1.4'
H H 0.0000 0.0000 'International Tables Vol C Tables 4.2.6.8 and 6.1.1.4'
N N 0.0061 0.0033 'International Tables Vol C Tables 4.2.6.8 and 6.1.1.4'
O O 0.0106 0.0060 'International Tables Vol C Tables 4.2.6.8 and 6.1.1.4'
S S 0.1246 0.1234 'International Tables Vol C Tables 4.2.6.8 and 6.1.1.4'
Sn Sn -0.6537 1.4246 'International Tables Vol C Tables 4.2.6.8 and 6.1.1.4'

loop_
_geom_angle_atom_site_label_1
_geom_angle_atom_site_label_2
_geom_angle_atom_site_label_3
_geom_angle_site_symmetry_1
_geom_angle_site_symmetry_3
_geom_angle
_geom_angle_publ_flag
O9 Sn1 O10 . . 90.90(8) y
C5 Sn1 O9 . . 88.50(12) y
C5 Sn1 O10 . . 87.64(12) y
O11 Sn2 O12 . . 92.60(8) y
C8 Sn2 O11 . . 88.81(12) y
C8 Sn2 O12 . . 91.35(13) y
C5 Sn1 C5 5_646 . 180.0 ?
C5 Sn1 O9 . 5_646 91.50(12) ?
O9 Sn1 O9 . 5_646 180.0 ?
C5 Sn1 O10 5_646 . 92.36(12) ?
O9 Sn1 O10 5_646 . 89.10(8) ?
O10 Sn1 O10 5_646 . 180.0 ?
C8 Sn2 C8 7_556 . 180.0 ?
C8 Sn2 O11 . 7_556 91.19(12) ?
O11 Sn2 O11 . 7_556 180.0 ?
C8 Sn2 O12 7_556 . 88.65(13) ?
O11 Sn2 O12 7_556 . 87.40(8) ?
O12 Sn2 O12 7_556 . 180.0 ?
O1 S1 O2 . . 115.59(15) ?
O1 S1 N1 . . 107.25(15) ?
O2 S1 N1 . . 113.63(16) ?
O1 S1 C1 . . 107.31(19) ?
O2 S1 C1 . . 107.32(17) ?
N1 S1 C1 . . 105.07(17) ?
O3 S2 O4 . . 114.85(15) ?
O3 S2 N1 . . 105.35(15) ?
O4 S2 N1 . . 113.71(15) ?
O3 S2 C2 . . 107.61(17) ?
O4 S2 C2 . . 107.25(16) ?
N1 S2 C2 . . 107.75(17) ?
O5 S3 O6 . . 115.47(15) ?
O5 S3 N2 . . 106.40(14) ?
O6 S3 N2 . . 113.77(15) ?
O5 S3 C3 . . 106.58(17) ?
O6 S3 C3 . . 107.21(17) ?
N2 S3 C3 . . 106.88(17) ?
O7 S4 O8 . . 114.89(15) ?
O7 S4 N2 . . 106.92(15) ?
O8 S4 N2 . . 113.66(15) ?
O7 S4 C4 . . 106.65(18) ?
O8 S4 C4 . . 107.42(18) ?
N2 S4 C4 . . 106.80(18) ?
O9 C6 N4 . . 119.4(3) ?
O9 C6 N3 . . 121.8(3) ?
N4 C6 N3 . . 118.7(3) ?
O10 C7 N6 . . 120.1(3) ?
O10 C7 N5 . . 122.0(3) ?
N6 C7 N5 . . 117.8(3) ?
O11 C9 N7 . . 119.6(3) ?
O11 C9 N8 . . 121.4(3) ?
N7 C9 N8 . . 119.0(3) ?
O12 C10 N9 . . 120.2(3) ?
O12 C10 N10 . . 120.4(3) ?
N9 C10 N10 . . 119.4(3) ?
C6 O9 Sn1 . . 133.3(2) y
C7 O10 Sn1 . . 134.3(2) y
C9 O11 Sn2 . . 132.0(2) y
C10 O12 Sn2 . . 130.9(2) y
S2 N1 S1 . . 121.48(18) ?
S4 N2 S3 . . 118.59(18) ?
N99 C98 C99 . . 178.5(5) ?

loop_
_geom_bond_atom_site_label_1
_geom_bond_atom_site_label_2
_geom_bond_site_symmetry_2
_geom_bond_distance
_geom_bond_publ_flag
Sn1 C5 . 2.094(3) y
Sn1 O9 . 2.225(2) y
Sn1 O10 . 2.239(2) y
Sn2 C8 . 2.101(4) y
Sn2 O11 . 2.225(2) y
Sn2 O12 . 2.241(2) y
S1 O1 . 1.442(3) ?
S1 O2 . 1.456(2) ?
S1 N1 . 1.598(3) ?
S1 C1 . 1.763(3) ?
S2 O3 . 1.447(2) ?
S2 O4 . 1.456(2) ?
S2 N1 . 1.592(3) ?
S2 C2 . 1.757(4) ?
S3 O5 . 1.447(2) ?
S3 O6 . 1.452(3) ?
S3 N2 . 1.595(3) ?
S3 C3 . 1.757(4) ?
S4 O7 . 1.450(2) ?
S4 O8 . 1.451(2) ?
S4 N2 . 1.591(3) ?
S4 C4 . 1.761(4) ?
C6 O9 . 1.267(4) ?
C6 N4 . 1.325(4) ?
C6 N3 . 1.325(5) ?
C7 O10 . 1.258(4) ?
C7 N6 . 1.329(4) ?
C7 N5 . 1.343(4) ?
C9 O11 . 1.274(4) ?
C9 N7 . 1.319(4) ?
C9 N8 . 1.329(5) ?
C10 O12 . 1.282(4) ?
C10 N9 . 1.314(5) ?
C10 N10 . 1.326(4) ?
C98 N99 . 1.127(5) ?
C98 C99 . 1.456(6) ?

loop_
_geom_hbond_atom_site_label_D
_geom_hbond_atom_site_label_H
_geom_hbond_atom_site_label_A
_geom_hbond_site_symmetry_A
_geom_hbond_distance_DH
_geom_hbond_distance_HA
_geom_hbond_distance_DA
_geom_hbond_angle_DHA
_geom_hbond_publ_flag
N3 H01 O10 . 0.839(16) 2.36(3) 3.083(4) 144(3) y
N5 H05 O9 5_646 0.839(16) 2.20(2) 2.971(4) 153(3) y
N8 H012 O12 . 0.833(16) 2.159(19) 2.963(4) 162(4) y
N10 H016 O11 7_556 0.842(16) 2.49(3) 3.062(4) 126(3) y
N3 H01 O1 2_656 0.839(16) 2.50(3) 2.957(4) 115(3) y
N3 H02 O6 5_666 0.840(16) 2.19(2) 2.980(4) 157(3) y
N4 H03 O8 5_666 0.831(16) 2.118(19) 2.924(4) 163(3) y
N4 H04 O4 5_656 0.828(15) 2.186(18) 2.992(4) 165(3) y
N6 H07 O3 . 0.850(15) 2.25(2) 2.996(4) 146(3) y
N6 H08 O1 2_656 0.831(15) 2.220(17) 3.047(4) 173(3) y
N7 H09 O7 . 0.836(15) 2.066(19) 2.881(4) 165(4) y
N7 H010 O4 . 0.840(16) 2.23(3) 2.970(4) 147(4) y
N8 H011 O2 . 0.838(15) 2.109(19) 2.909(4) 160(3) y
N8 H011 O5 6_566 0.838(15) 2.60(3) 2.864(4) 100(3) y
N8 H012 O5 6_566 0.833(16) 2.60(4) 2.864(4) 100(3) y
N9 H013 N99 . 0.836(16) 2.22(2) 3.024(5) 160(4) y
N9 H014 O5 6_566 0.834(16) 2.123(18) 2.944(4) 168(4) y
N10 H015 N99 . 0.851(15) 2.63(3) 3.328(6) 140(3) y
N10 H016 O7 7_556 0.842(16) 2.34(3) 2.970(4) 132(3) y

loop_
_geom_torsion_atom_site_label_1
_geom_torsion_atom_site_label_2
_geom_torsion_atom_site_label_3
_geom_torsion_atom_site_label_4
_geom_torsion_site_symmetry_1
_geom_torsion
_geom_torsion_publ_flag
O10 Sn1 O9 C6 . -38.5(3) y
O9 Sn1 O10 C7 5_646 -34.1(3) y
O12 Sn2 O11 C9 . 30.8(3) y
O11 Sn2 O12 C10 7_556 -47.6(3) y
O1 S1 N1 S2 . -146.0(2) y
O2 S1 N1 S2 . -16.9(3) y
O3 S2 N1 S1 . -169.0(2) y
O4 S2 N1 S1 . -42.4(3) y
O5 S3 N2 S4 . -158.31(19) y
O6 S3 N2 S4 . -30.0(3) y
O7 S4 N2 S3 . -168.08(19) y
O8 S4 N2 S3 . -40.2(3) y
N4 C6 O9 Sn1 . -139.3(3) ?
N3 C6 O9 Sn1 . 42.9(5) ?
C5 Sn1 O9 C6 5_646 53.9(3) ?
C5 Sn1 O9 C6 . -126.1(3) ?
O10 Sn1 O9 C6 5_646 141.5(3) ?
N6 C7 O10 Sn1 . -165.7(2) ?
N5 C7 O10 Sn1 . 14.3(5) ?
C5 Sn1 O10 C7 5_646 54.4(3) ?
C5 Sn1 O10 C7 . -125.6(3) ?
O9 Sn1 O10 C7 . 145.9(3) ?
N7 C9 O11 Sn2 . 160.6(3) ?
N8 C9 O11 Sn2 . -17.7(5) ?
C8 Sn2 O11 C9 7_556 -57.9(3) ?
C8 Sn2 O11 C9 . 122.1(3) ?
O12 Sn2 O11 C9 7_556 -149.2(3) ?
N9 C10 O12 Sn2 . -121.1(3) ?
N10 C10 O12 Sn2 . 58.3(5) ?
C8 Sn2 O12 C10 7_556 -136.5(3) ?
C8 Sn2 O12 C10 . 43.5(3) ?
O11 Sn2 O12 C10 . 132.4(3) ?
C2 S2 N1 S1 . 76.4(2) ?
C1 S1 N1 S2 . 100.1(2) ?
C4 S4 N2 S3 . 78.0(2) ?
C3 S3 N2 S4 . 88.1(2) ?
